data_7206799
loop_
_publ_author_name
'Chen, Haiyan'
'Xiao, Dongrong'
'Fan, Linlin'
'He, Jianghong'
'Yan, Shiwei'
'Zhang, Guangju'
'Sun, Dianzhen'
'Ye, Zhongli'
'Yuan, Ruo'
'Wang, Enbo'

_publ_section_title
;
 Unusual self-threading and interdigitated architectures self-assembled
 from long flexible ligands and d10 metal salts
;
_journal_issue 23
_journal_name_full CrystEngComm
_journal_page_first 7098
_journal_paper_doi 10.1039/c1ce05573a
_journal_volume 13
_journal_year 2011
_chemical_formula_sum 'C24 H22 Cd N4 O6 S'
_chemical_formula_weight 606.92
_chemical_name_systematic
;
?
;
_space_group_IT_number 14
_symmetry_cell_setting monoclinic
_symmetry_space_group_name_Hall '-P 2ybc'
_symmetry_space_group_name_H-M 'P 1 21/c 1'
_atom_sites_solution_hydrogens geom
_atom_sites_solution_primary direct
_atom_sites_solution_secondary difmap
_audit_creation_method SHELXL-97
_cell_angle_alpha 90.00
_cell_angle_beta 106.7260(10)
_cell_angle_gamma 90.00
_cell_formula_units_Z 4
_cell_length_a 11.8037(4)
_cell_length_b 16.6966(6)
_cell_length_c 12.9072(4)
_cell_measurement_reflns_used 20974
_cell_measurement_temperature 296(2)
_cell_measurement_theta_max 27.51
_cell_measurement_theta_min 1.80
_cell_volume 2436.15(14)
_computing_cell_refinement 'SMART (Bruker, 2001)'
_computing_data_collection 'SMART (Bruker, 2001)'
_computing_data_reduction 'SAINT (Bruker, 2001)'
_computing_molecular_graphics 'SHELXTL-PLUS (Sheldrick, 1990)'
_computing_publication_material 'SHELXL-97 (Sheldrick, 1997)'
_computing_structure_refinement 'SHELXL-97 (Sheldrick, 1997)'
_computing_structure_solution 'SHELXS-97 (Sheldrick, 1990)'
_diffrn_ambient_temperature 296(2)
_diffrn_measured_fraction_theta_full 0.986
_diffrn_measured_fraction_theta_max 0.986
_diffrn_measurement_device_type 'Bruker APEX CCD area-detector'
_diffrn_measurement_method 'phi and omega scans'
_diffrn_radiation_monochromator graphite
_diffrn_radiation_source 'fine-focus sealed tube'
_diffrn_radiation_type MoK\a
_diffrn_radiation_wavelength 0.71073
_diffrn_reflns_av_R_equivalents 0.0220
_diffrn_reflns_av_sigmaI/netI 0.0214
_diffrn_reflns_limit_h_max 11
_diffrn_reflns_limit_h_min -15
_diffrn_reflns_limit_k_max 21
_diffrn_reflns_limit_k_min -17
_diffrn_reflns_limit_l_max 16
_diffrn_reflns_limit_l_min -16
_diffrn_reflns_number 20974
_diffrn_reflns_theta_full 27.51
_diffrn_reflns_theta_max 27.51
_diffrn_reflns_theta_min 1.80
_exptl_absorpt_coefficient_mu 1.030
_exptl_absorpt_correction_T_max 0.7407
_exptl_absorpt_correction_T_min 0.6715
_exptl_absorpt_correction_type multi-scan
_exptl_absorpt_process_details 'SADABS(Sheldrick, 1996)'
_exptl_crystal_colour 'light pink'
_exptl_crystal_density_diffrn 1.655
_exptl_crystal_density_method 'not measured'
_exptl_crystal_description block
_exptl_crystal_F_000 1224
_exptl_crystal_size_max 0.42
_exptl_crystal_size_mid 0.40
_exptl_crystal_size_min 0.31
_refine_diff_density_max 0.837
_refine_diff_density_min -1.169
_refine_diff_density_rms 0.087
_refine_ls_extinction_method none
_refine_ls_goodness_of_fit_ref 1.318
_refine_ls_hydrogen_treatment constr
_refine_ls_matrix_type full
_refine_ls_number_parameters 325
_refine_ls_number_reflns 5528
_refine_ls_number_restraints 0
_refine_ls_restrained_S_all 1.318
_refine_ls_R_factor_all 0.0471
_refine_ls_R_factor_gt 0.0428
_refine_ls_shift/su_max 0.001
_refine_ls_shift/su_mean 0.000
_refine_ls_structure_factor_coef Fsqd
_refine_ls_weighting_details 'calc w=1/[\s^2^(Fo^2^)+(0.1000P)^2^+0.0000P] where P=(Fo^2^+2Fc^2^)/3'
_refine_ls_weighting_scheme calc
_refine_ls_wR_factor_gt 0.1558
_refine_ls_wR_factor_ref 0.1591
_reflns_number_gt 4961
_reflns_number_total 5528
_reflns_threshold_expression >2sigma(I)
_cod_data_source_file c1ce05573a.txt
_cod_data_source_block compound-3
_cod_depositor_comments
;
The following automatic conversions were performed:

'_symmetry_cell_setting' value 'Monoclinic' changed to 'monoclinic'
according to /home/saulius/struct/CIF-dictionaries/cif_core.dic
dictionary named 'cif_core.dic' version 2.4.1 from 2010-06-29.

Automatic conversion script
Id: cif_fix_values 1715 2011-07-08 13:25:40Z adriana 
;
_cod_original_sg_symbol_H-M P2(1)/c
_cod_database_code 7206799

loop_
_symmetry_equiv_pos_as_xyz
'x, y, z'
'-x, y+1/2, -z+1/2'
'-x, -y, -z'
'x, -y-1/2, z-1/2'

loop_
_atom_site_label
_atom_site_type_symbol
_atom_site_fract_x
_atom_site_fract_y
_atom_site_fract_z
_atom_site_U_iso_or_equiv
_atom_site_adp_type
_atom_site_occupancy
_atom_site_symmetry_multiplicity
_atom_site_calc_flag
_atom_site_refinement_flags
Cd1 Cd 0.20547(2) 0.075147(15) 0.732297(19) 0.03476(13) Uani 1 1 d .
S1 S 0.69252(8) 0.35171(5) 1.24309(6) 0.0355(2) Uani 1 1 d .
C1 C 0.4359(3) 0.2008(2) 0.9908(3) 0.0367(7) Uani 1 1 d .
C2 C 0.3987(3) 0.2695(2) 1.0298(3) 0.0387(7) Uani 1 1 d .
H2A H 0.3212 0.2870 1.0009 0.046 Uiso 1 1 calc R
C3 C 0.4752(3) 0.3129(2) 1.1114(3) 0.0363(7) Uani 1 1 d .
H3A H 0.4487 0.3577 1.1402 0.044 Uiso 1 1 calc R
C4 C 0.5931(3) 0.2885(2) 1.1503(2) 0.0320(6) Uani 1 1 d .
C5 C 0.6325(3) 0.2192(2) 1.1114(3) 0.0436(9) Uani 1 1 d .
H5A H 0.7111 0.2032 1.1376 0.052 Uiso 1 1 calc R
C6 C 0.5526(3) 0.1741(2) 1.0326(3) 0.0452(9) Uani 1 1 d .
H6A H 0.5766 0.1266 1.0079 0.054 Uiso 1 1 calc R
C7 C 0.3523(3) 0.1516(2) 0.9046(3) 0.0435(8) Uani 1 1 d .
C8 C 0.7996(3) 0.2879(2) 1.3249(2) 0.0328(6) Uani 1 1 d .
C9 C 0.9156(3) 0.2906(2) 1.3197(3) 0.0392(8) Uani 1 1 d .
H9A H 0.9363 0.3233 1.2696 0.047 Uiso 1 1 calc R
C10 C 1.0002(3) 0.2434(2) 1.3913(3) 0.0392(8) Uani 1 1 d .
H10A H 1.0781 0.2444 1.3889 0.047 Uiso 1 1 calc R
C11 C 0.9690(3) 0.1945(2) 1.4666(3) 0.0358(7) Uani 1 1 d .
C12 C 0.8516(3) 0.1913(2) 1.4681(3) 0.0429(8) Uani 1 1 d .
H12A H 0.8303 0.1582 1.5173 0.051 Uiso 1 1 calc R
C13 C 0.7664(3) 0.2372(2) 1.3966(3) 0.0398(8) Uani 1 1 d .
H13A H 0.6877 0.2342 1.3964 0.048 Uiso 1 1 calc R
C14 C 1.0613(3) 0.1481(2) 1.5488(3) 0.0425(8) Uani 1 1 d .
C15 C 0.0024(4) -0.0441(3) 0.7605(4) 0.0538(10) Uani 1 1 d .
H15A H -0.0452 -0.0305 0.6919 0.065 Uiso 1 1 calc R
C16 C 0.1469(4) -0.0466(3) 0.9071(4) 0.0597(11) Uani 1 1 d .
H16A H 0.2193 -0.0366 0.9578 0.072 Uiso 1 1 calc R
C17 C 0.0656(4) -0.0997(3) 0.9176(4) 0.0658(13) Uani 1 1 d .
H17A H 0.0694 -0.1305 0.9785 0.079 Uiso 1 1 calc R
C18 C -0.1250(4) -0.1562(3) 0.7951(4) 0.0555(10) Uani 1 1 d .
H18A H -0.0947 -0.2105 0.8036 0.067 Uiso 1 1 calc R
H18B H -0.1692 -0.1490 0.7197 0.067 Uiso 1 1 calc R
C19 C -0.2083(4) -0.1461(3) 0.8634(4) 0.0602(11) Uani 1 1 d .
H19A H -0.1627 -0.1285 0.9348 0.072 Uiso 1 1 calc R
H19B H -0.2413 -0.1981 0.8715 0.072 Uiso 1 1 calc R
C20 C -0.3100(4) -0.0876(3) 0.8208(4) 0.0537(10) Uani 1 1 d .
H20A H -0.3415 -0.0717 0.8793 0.064 Uiso 1 1 calc R
H20B H -0.2812 -0.0400 0.7935 0.064 Uiso 1 1 calc R
C21 C -0.4044(4) -0.1247(3) 0.7337(5) 0.0702(14) Uani 1 1 d .
H21A H -0.4305 -0.1730 0.7618 0.084 Uiso 1 1 calc R
H21B H -0.3712 -0.1406 0.6762 0.084 Uiso 1 1 calc R
C22 C -0.5696(4) -0.0313(2) 0.7413(3) 0.0457(9) Uani 1 1 d .
H22A H -0.5465 -0.0269 0.8163 0.055 Uiso 1 1 calc R
C23 C -0.6658(4) -0.0174(3) 0.5745(3) 0.0509(9) Uani 1 1 d .
H23A H -0.7226 -0.0016 0.5116 0.061 Uiso 1 1 calc R
C24 C -0.5711(5) -0.0639(3) 0.5789(4) 0.0596(12) Uani 1 1 d .
H24A H -0.5508 -0.0858 0.5205 0.072 Uiso 1 1 calc R
N1 N 0.1046(3) -0.0095(2) 0.8083(3) 0.0496(8) Uani 1 1 d .
N2 N -0.0246(3) -0.1005(2) 0.8216(3) 0.0469(7) Uani 1 1 d .
N3 N -0.5105(3) -0.07261(19) 0.6860(3) 0.0492(8) Uani 1 1 d .
N4 N -0.6648(3) 0.00269(19) 0.6773(2) 0.0412(7) Uani 1 1 d .
O1 O 0.2744(3) 0.1878(2) 0.8324(2) 0.0603(8) Uani 1 1 d .
O2 O 0.3643(3) 0.07710(17) 0.9078(3) 0.0531(8) Uani 1 1 d .
O3 O 1.0339(3) 0.1234(2) 1.6297(2) 0.0679(9) Uani 1 1 d .
O4 O 1.1596(3) 0.1383(2) 1.5365(4) 0.0817(12) Uani 1 1 d .
O5 O 0.7491(3) 0.40219(18) 1.1824(2) 0.0500(7) Uani 1 1 d .
O6 O 0.6283(2) 0.38805(17) 1.3099(2) 0.0495(7) Uani 1 1 d .

loop_
_atom_site_aniso_label
_atom_site_aniso_U_11
_atom_site_aniso_U_22
_atom_site_aniso_U_33
_atom_site_aniso_U_23
_atom_site_aniso_U_13
_atom_site_aniso_U_12
Cd1 0.02800(18) 0.0390(2) 0.03518(18) 0.00277(9) 0.00577(12) -0.00029(9)
S1 0.0386(4) 0.0340(4) 0.0305(4) -0.0005(3) 0.0045(3) 0.0026(3)
C1 0.0319(16) 0.0453(19) 0.0328(15) 0.0007(14) 0.0090(13) -0.0037(14)
C2 0.0278(16) 0.0438(19) 0.0430(17) 0.0084(15) 0.0078(14) 0.0043(14)
C3 0.0325(16) 0.0381(18) 0.0382(16) 0.0029(14) 0.0100(14) 0.0071(14)
C4 0.0300(15) 0.0362(17) 0.0281(13) -0.0010(12) 0.0055(12) 0.0016(13)
C5 0.0296(17) 0.053(2) 0.0431(18) -0.0130(16) 0.0024(14) 0.0097(16)
C6 0.0366(19) 0.053(2) 0.0431(18) -0.0167(17) 0.0065(15) 0.0020(16)
C7 0.0328(18) 0.056(2) 0.0408(17) -0.0043(16) 0.0088(15) -0.0060(16)
C8 0.0322(16) 0.0349(17) 0.0265(13) 0.0006(12) 0.0010(12) 0.0008(13)
C9 0.0347(17) 0.049(2) 0.0321(15) -0.0001(14) 0.0071(14) -0.0029(15)
C10 0.0317(17) 0.046(2) 0.0395(17) -0.0010(15) 0.0096(14) 0.0032(15)
C11 0.0320(16) 0.0373(17) 0.0346(15) -0.0032(13) 0.0038(13) -0.0001(14)
C12 0.0338(17) 0.050(2) 0.0426(17) 0.0121(16) 0.0071(15) -0.0009(15)
C13 0.0284(16) 0.046(2) 0.0420(17) 0.0056(15) 0.0057(14) -0.0014(14)
C14 0.0326(18) 0.0393(19) 0.0477(19) -0.0009(15) -0.0008(15) 0.0001(15)
C15 0.039(2) 0.066(3) 0.051(2) 0.018(2) 0.0050(17) -0.008(2)
C16 0.042(2) 0.074(3) 0.053(2) 0.020(2) -0.0033(19) -0.004(2)
C17 0.051(3) 0.078(3) 0.058(3) 0.034(2) 0.000(2) -0.009(2)
C18 0.047(2) 0.051(2) 0.073(3) 0.000(2) 0.023(2) -0.0088(18)
C19 0.042(2) 0.073(3) 0.066(3) 0.014(2) 0.016(2) 0.004(2)
C20 0.052(3) 0.051(2) 0.062(3) 0.0030(19) 0.023(2) 0.0041(19)
C21 0.066(3) 0.056(3) 0.087(3) -0.012(3) 0.019(3) 0.014(2)
C22 0.046(2) 0.047(2) 0.0412(18) -0.0055(16) 0.0073(16) 0.0113(17)
C23 0.058(2) 0.053(2) 0.0382(18) -0.0028(16) 0.0080(17) 0.0033(19)
C24 0.066(3) 0.064(3) 0.050(2) -0.012(2) 0.018(2) 0.006(2)
N1 0.0397(17) 0.053(2) 0.0510(17) 0.0165(15) 0.0045(14) -0.0056(15)
N2 0.0391(17) 0.0505(19) 0.0514(18) 0.0059(16) 0.0137(15) -0.0047(15)
N3 0.044(2) 0.048(2) 0.054(2) -0.0112(14) 0.0122(17) 0.0043(14)
N4 0.0409(16) 0.0415(17) 0.0407(15) -0.0003(13) 0.0111(13) 0.0026(13)
O1 0.0519(17) 0.0592(18) 0.0510(16) -0.0021(14) -0.0150(13) -0.0001(14)
O2 0.0498(18) 0.0533(19) 0.0500(17) -0.0094(12) 0.0043(14) -0.0047(12)
O3 0.0562(19) 0.095(3) 0.0469(16) 0.0214(17) 0.0055(14) 0.0229(18)
O4 0.0394(17) 0.087(2) 0.117(3) 0.044(2) 0.0196(19) 0.0160(17)
O5 0.0535(17) 0.0450(15) 0.0460(14) 0.0082(12) 0.0056(13) -0.0096(13)
O6 0.0572(17) 0.0496(16) 0.0386(12) -0.0088(12) 0.0086(12) 0.0138(13)

loop_
_atom_type_symbol
_atom_type_description
_atom_type_scat_dispersion_real
_atom_type_scat_dispersion_imag
_atom_type_scat_source
C C 0.0033 0.0016 'International Tables Vol C Tables 4.2.6.8 and 6.1.1.4'
H H 0.0000 0.0000 'International Tables Vol C Tables 4.2.6.8 and 6.1.1.4'
N N 0.0061 0.0033 'International Tables Vol C Tables 4.2.6.8 and 6.1.1.4'
O O 0.0106 0.0060 'International Tables Vol C Tables 4.2.6.8 and 6.1.1.4'
S S 0.1246 0.1234 'International Tables Vol C Tables 4.2.6.8 and 6.1.1.4'
Cd Cd -0.8075 1.2024 'International Tables Vol C Tables 4.2.6.8 and 6.1.1.4'

loop_
_geom_angle_atom_site_label_1
_geom_angle_atom_site_label_2
_geom_angle_atom_site_label_3
_geom_angle
_geom_angle_site_symmetry_1
_geom_angle_site_symmetry_3
N4 Cd1 O3 126.84(12) 1_655 1_454
N4 Cd1 N1 107.31(13) 1_655 .
O3 Cd1 N1 88.91(12) 1_454 .
N4 Cd1 O1 117.45(11) 1_655 .
O3 Cd1 O1 98.79(13) 1_454 .
N1 Cd1 O1 114.61(13) . .
N4 Cd1 O2 83.68(11) 1_655 .
O3 Cd1 O2 148.61(12) 1_454 .
N1 Cd1 O2 88.06(12) . .
O1 Cd1 O2 54.90(9) . .
N4 Cd1 O4 83.26(11) 1_655 1_454
O3 Cd1 O4 52.21(11) 1_454 1_454
N1 Cd1 O4 132.75(12) . 1_454
O1 Cd1 O4 98.78(12) . 1_454
O2 Cd1 O4 139.18(11) . 1_454
N4 Cd1 C7 100.47(11) 1_655 .
O3 Cd1 C7 125.04(13) 1_454 .
N1 Cd1 C7 103.42(12) . .
O1 Cd1 C7 27.54(11) . .
O2 Cd1 C7 27.41(10) . .
O4 Cd1 C7 120.13(12) 1_454 .
O6 S1 O5 119.16(19) . .
O6 S1 C8 107.98(15) . .
O5 S1 C8 108.43(17) . .
O6 S1 C4 107.28(16) . .
O5 S1 C4 107.62(16) . .
C8 S1 C4 105.58(17) . .
C2 C1 C6 120.4(3) . .
C2 C1 C7 121.1(3) . .
C6 C1 C7 118.5(3) . .
C1 C2 C3 120.6(3) . .
C1 C2 H2A 119.7 . .
C3 C2 H2A 119.7 . .
C2 C3 C4 119.2(3) . .
C2 C3 H3A 120.4 . .
C4 C3 H3A 120.4 . .
C3 C4 C5 120.9(3) . .
C3 C4 S1 118.0(3) . .
C5 C4 S1 121.0(3) . .
C6 C5 C4 119.1(3) . .
C6 C5 H5A 120.5 . .
C4 C5 H5A 120.5 . .
C5 C6 C1 119.7(3) . .
C5 C6 H6A 120.2 . .
C1 C6 H6A 120.2 . .
O1 C7 O2 123.6(4) . .
O1 C7 C1 118.1(4) . .
O2 C7 C1 118.3(4) . .
O1 C7 Cd1 57.4(2) . .
O2 C7 Cd1 66.4(2) . .
C1 C7 Cd1 173.4(3) . .
C13 C8 C9 121.5(3) . .
C13 C8 S1 118.5(3) . .
C9 C8 S1 120.0(3) . .
C8 C9 C10 118.5(3) . .
C8 C9 H9A 120.8 . .
C10 C9 H9A 120.8 . .
C9 C10 C11 120.7(3) . .
C9 C10 H10A 119.6 . .
C11 C10 H10A 119.6 . .
C12 C11 C10 119.6(3) . .
C12 C11 C14 119.6(3) . .
C10 C11 C14 120.8(3) . .
C11 C12 C13 120.3(3) . .
C11 C12 H12A 119.9 . .
C13 C12 H12A 119.9 . .
C8 C13 C12 119.4(3) . .
C8 C13 H13A 120.3 . .
C12 C13 H13A 120.3 . .
O4 C14 O3 123.1(4) . .
O4 C14 C11 119.9(4) . .
O3 C14 C11 116.9(3) . .
N1 C15 N2 112.1(4) . .
N1 C15 H15A 123.9 . .
N2 C15 H15A 123.9 . .
C17 C16 N1 108.1(4) . .
C17 C16 H16A 125.9 . .
N1 C16 H16A 125.9 . .
C16 C17 N2 107.8(4) . .
C16 C17 H17A 126.1 . .
N2 C17 H17A 126.1 . .
N2 C18 C19 114.3(4) . .
N2 C18 H18A 108.7 . .
C19 C18 H18A 108.7 . .
N2 C18 H18B 108.7 . .
C19 C18 H18B 108.7 . .
H18A C18 H18B 107.6 . .
C18 C19 C20 116.1(4) . .
C18 C19 H19A 108.3 . .
C20 C19 H19A 108.3 . .
C18 C19 H19B 108.3 . .
C20 C19 H19B 108.3 . .
H19A C19 H19B 107.4 . .
C21 C20 C19 110.5(4) . .
C21 C20 H20A 109.5 . .
C19 C20 H20A 109.5 . .
C21 C20 H20B 109.5 . .
C19 C20 H20B 109.5 . .
H20A C20 H20B 108.1 . .
C20 C21 N3 115.3(4) . .
C20 C21 H21A 108.5 . .
N3 C21 H21A 108.5 . .
C20 C21 H21B 108.5 . .
N3 C21 H21B 108.5 . .
H21A C21 H21B 107.5 . .
N3 C22 N4 111.9(4) . .
N3 C22 H22A 124.0 . .
N4 C22 H22A 124.0 . .
C24 C23 N4 108.9(4) . .
C24 C23 H23A 125.5 . .
N4 C23 H23A 125.5 . .
C23 C24 N3 106.9(4) . .
C23 C24 H24A 126.6 . .
N3 C24 H24A 126.6 . .
C15 N1 C16 106.0(3) . .
C15 N1 Cd1 126.8(3) . .
C16 N1 Cd1 126.2(3) . .
C15 N2 C17 105.8(3) . .
C15 N2 C18 128.9(4) . .
C17 N2 C18 125.3(4) . .
C22 N3 C24 106.6(4) . .
C22 N3 C21 125.9(4) . .
C24 N3 C21 127.3(4) . .
C22 N4 C23 105.7(3) . .
C22 N4 Cd1 125.3(2) . 1_455
C23 N4 Cd1 129.0(3) . 1_455
C7 O1 Cd1 95.1(3) . .
C7 O2 Cd1 86.2(2) . .
C14 O3 Cd1 101.9(2) . 1_656
C14 O4 Cd1 82.6(3) . 1_656

loop_
_geom_bond_atom_site_label_1
_geom_bond_atom_site_label_2
_geom_bond_distance
_geom_bond_site_symmetry_2
Cd1 N4 2.222(3) 1_655
Cd1 O3 2.227(3) 1_454
Cd1 N1 2.247(3) .
Cd1 O1 2.294(3) .
Cd1 O2 2.491(3) .
Cd1 O4 2.647(4) 1_454
Cd1 C7 2.713(4) .
S1 O6 1.436(3) .
S1 O5 1.439(3) .
S1 C8 1.755(3) .
S1 C4 1.765(3) .
C1 C2 1.376(5) .
C1 C6 1.399(5) .
C1 C7 1.501(5) .
C2 C3 1.379(5) .
C2 H2A 0.9300 .
C3 C4 1.397(5) .
C3 H3A 0.9300 .
C4 C5 1.395(5) .
C5 C6 1.392(5) .
C5 H5A 0.9300 .
C6 H6A 0.9300 .
C7 O1 1.259(5) .
C7 O2 1.252(5) .
C8 C13 1.390(5) .
C8 C9 1.391(4) .
C9 C10 1.393(5) .
C9 H9A 0.9300 .
C10 C11 1.397(5) .
C10 H10A 0.9300 .
C11 C12 1.393(5) .
C11 C14 1.499(5) .
C12 C13 1.385(5) .
C12 H12A 0.9300 .
C13 H13A 0.9300 .
C14 O4 1.226(5) .
C14 O3 1.250(5) .
C15 N1 1.319(5) .
C15 N2 1.325(5) .
C15 H15A 0.9300 .
C16 C17 1.342(7) .
C16 N1 1.376(5) .
C16 H16A 0.9300 .
C17 N2 1.382(6) .
C17 H17A 0.9300 .
C18 N2 1.467(5) .
C18 C19 1.507(6) .
C18 H18A 0.9700 .
C18 H18B 0.9700 .
C19 C20 1.522(6) .
C19 H19A 0.9700 .
C19 H19B 0.9700 .
C20 C21 1.472(7) .
C20 H20A 0.9700 .
C20 H20B 0.9700 .
C21 N3 1.504(6) .
C21 H21A 0.9700 .
C21 H21B 0.9700 .
C22 N3 1.325(5) .
C22 N4 1.317(5) .
C22 H22A 0.9300 .
C23 C24 1.350(6) .
C23 N4 1.366(5) .
C23 H23A 0.9300 .
C24 N3 1.369(6) .
C24 H24A 0.9300 .
N4 Cd1 2.222(3) 1_455
O3 Cd1 2.227(3) 1_656
O4 Cd1 2.647(4) 1_656
